data_4300422
_journal_name_full 'Inorganic Chemistry'
_journal_paper_doi 10.1021/ic051258z
_journal_year 2006
_chemical_formula_moiety 'H4 Mn N6 O2, C6 H8 N2'
_chemical_formula_sum 'C6 H12 Mn N8 O2'
_chemical_formula_weight 283.18
_chemical_name_common '[Mn(N3)2(H2O)2](2,3-Dimethylpyrazine)'
_space_group_IT_number 15
_symmetry_cell_setting monoclinic
_symmetry_space_group_name_Hall '-C 2yc'
_symmetry_space_group_name_H-M 'C 1 2/c 1'
_cell_angle_alpha 90.00
_cell_angle_beta 93.76(3)
_cell_angle_gamma 90.00
_cell_formula_units_Z 4
_cell_length_a 20.438(7)
_cell_length_b 7.711(2)
_cell_length_c 7.457(2)
_cell_measurement_temperature 99(2)
_cell_volume 1172.7(6)
_diffrn_ambient_temperature 99(2)
_exptl_crystal_density_diffrn 1.604
_cod_depositor_comments
;
The following automatic conversions were performed:
'_symmetry_cell_setting' value 'Monoclinic' changed to 'monoclinic'
according to '/home/saulius/struct/CIF-dictionaries/cif_core.dic'
dictionary named 'cif_core.dic' version 2.4.1 from 2010-06-29.

Automatic conversion script
Id: cif_fix_enum 1527 2010-12-29 10:47:43Z saulius 
;
_cod_original_sg_symbol_H-M 'C 2/c'
_cod_database_code 4300422

loop_
_symmetry_equiv_pos_as_xyz
'x, y, z'
'-x, y, -z+1/2'
'x+1/2, y+1/2, z'
'-x+1/2, y+1/2, -z+1/2'
'-x, -y, -z'
'x, -y, z-1/2'
'-x+1/2, -y+1/2, -z'
'x+1/2, -y+1/2, z-1/2'

loop_
_atom_site_aniso_label
_atom_site_aniso_U_11
_atom_site_aniso_U_22
_atom_site_aniso_U_33
_atom_site_aniso_U_23
_atom_site_aniso_U_13
_atom_site_aniso_U_12
Mn1 0.0135(2) 0.0086(2) 0.0149(2) 0.00024(10) -0.00208(11) -0.00132(10)
N12 0.0140(5) 0.0134(6) 0.0164(6) -0.0024(5) -0.0012(4) -0.0022(4)
N1 0.0148(6) 0.0198(6) 0.0213(6) 0.0006(5) -0.0007(5) 0.0011(5)
O1 0.0173(5) 0.0135(5) 0.0278(6) 0.0068(5) -0.0068(4) -0.0045(4)
N11 0.0266(7) 0.0119(6) 0.0185(6) 0.0007(5) -0.0050(5) -0.0014(5)
N13 0.0203(6) 0.0131(6) 0.0244(7) -0.0027(5) -0.0018(5) 0.0010(5)
C1 0.0151(7) 0.0171(7) 0.0188(7) -0.0009(5) 0.0019(6) -0.0007(5)
C3 0.0201(8) 0.0160(7) 0.0249(8) 0.0016(6) 0.0001(6) 0.0029(6)
C2 0.0239(8) 0.0186(7) 0.0345(10) -0.0007(7) -0.0035(7) -0.0049(6)

loop_
_atom_site_label
_atom_site_type_symbol
_atom_site_fract_x
_atom_site_fract_y
_atom_site_fract_z
_atom_site_U_iso_or_equiv
_atom_site_thermal_displace_type
_atom_site_occupancy
_atom_site_calc_flag
_atom_site_refinement_flags
_atom_site_disorder_group
Mn1 Mn 0.2500 0.2500 0.0000 0.01248(12) Uani 1 d S .
N12 N 0.30545(6) 0.0954(2) 0.3536(2) 0.0147(3) Uani 1 d . .
N1 N 0.43834(6) 0.5368(2) 0.6604(2) 0.0187(3) Uani 1 d . .
O1 O 0.17797(6) 0.0588(2) 0.0563(2) 0.0199(3) Uani 1 d D .
N11 N 0.29453(8) 0.2301(2) 0.2817(2) 0.0193(3) Uani 1 d . .
N13 N 0.18201(7) 0.4640(2) 0.0745(2) 0.0194(3) Uani 1 d . .
C1 C 0.46833(7) 0.3879(2) 0.7056(2) 0.0170(3) Uani 1 d . .
C3 C 0.46934(8) 0.6856(2) 0.7052(2) 0.0204(3) Uani 1 d . .
H3 H 0.44913 0.7907 0.6753 0.024 Uiso 1 calc R .
C2 C 0.43202(9) 0.2229(2) 0.6609(3) 0.0259(4) Uani 1 d . .
H2A H 0.4205 0.1676 0.7699 0.039 Uiso 1 calc R .
H2B H 0.4594 0.1467 0.5968 0.039 Uiso 1 calc R .
H2C H 0.3929 0.2486 0.5875 0.039 Uiso 1 calc R .
H11 H 0.1432(8) 0.0479(33) -0.0058(29) 0.032(5) Uiso 1 d D .
H12 H 0.1876(12) -0.0368(21) 0.0937(32) 0.032(5) Uiso 1 d D .

loop_
_geom_bond_atom_site_label_1
_geom_bond_atom_site_label_2
_geom_bond_distance
_geom_bond_site_symmetry_2
_geom_bond_publ_flag
Mn1 O1 2.1444(12) 7 yes
Mn1 O1 2.1444(12) . yes
Mn1 N11 2.239(2) . yes
Mn1 N11 2.239(2) 7 yes
Mn1 N13 2.2504(15) 7 yes
Mn1 N13 2.2504(15) . yes
N12 N13 1.167(2) 4_545 yes
N12 N11 1.184(2) . yes
N1 C1 1.334(2) . ?
N1 C3 1.343(2) . ?
O1 H11 0.826(13) . ?
O1 H12 0.808(13) . ?
N13 N12 1.167(2) 4 ?
C1 C1 1.415(3) 2_656 ?
C1 C2 1.500(2) . ?
C3 C3 1.381(3) 2_656 ?
C3 H3 0.93 . ?
C2 H2A 0.96 . ?
C2 H2B 0.96 . ?
C2 H2C 0.96 . ?
